data_2220953
loop_
_publ_author_name
'Mai, Xi'
'Xia, Hong-Ying'
'Cao, Yu-Sheng'
'Lu, Xiao-San'
'Fang, Xiao-Niu'

_publ_section_title
;
 1-(2-Fluorobenzyl)-1-(2-fluorobenzyloxy)urea
;
_journal_coeditor_code XU2472
_journal_issue 2
_journal_name_full 'Acta Crystallographica Section E'
_journal_page_first o442
_journal_paper_doi 10.1107/S1600536809000622
_journal_volume 65
_journal_year 2009
_chemical_formula_iupac 'C15 H14 F2 N2 O2'
_chemical_formula_moiety 'C15 H14 F2 N2 O2'
_chemical_formula_sum 'C15 H14 F2 N2 O2'
_chemical_formula_weight 292.28
_chemical_melting_point 414.0
_chemical_name_systematic
;
1-(2-fluorobenzyl)-1-(2-fluorobenzyloxy)urea
;
_space_group_IT_number 14
_symmetry_cell_setting monoclinic
_symmetry_space_group_name_Hall '-P 2ybc'
_symmetry_space_group_name_H-M 'P 1 21/c 1'
_atom_sites_solution_hydrogens geom
_atom_sites_solution_primary direct
_atom_sites_solution_secondary difmap
_audit_creation_method SHELXL-97
_cell_angle_alpha 90.00
_cell_angle_beta 102.110(16)
_cell_angle_gamma 90.00
_cell_formula_units_Z 4
_cell_length_a 5.196(5)
_cell_length_b 30.11(3)
_cell_length_c 9.059(8)
_cell_measurement_reflns_used 1260
_cell_measurement_temperature 296(2)
_cell_measurement_theta_max 19.30
_cell_measurement_theta_min 2.40
_cell_volume 1386(2)
_computing_cell_refinement 'APEX2 (Bruker, 2004)'
_computing_data_collection 'APEX2 (Bruker, 2004)'
_computing_data_reduction 'APEX2 (Bruker, 2004)'
_computing_molecular_graphics 'ORTEP-3 for Windows (Farrugia, 1997)'
_computing_publication_material 'publCIF (Westrip, 2009)'
_computing_structure_refinement 'SHELXL97 (Sheldrick, 2008)'
_computing_structure_solution 'SHELXS97 (Sheldrick, 2008)'
_diffrn_ambient_temperature 296(2)
_diffrn_measured_fraction_theta_full 0.988
_diffrn_measured_fraction_theta_max 0.988
_diffrn_measurement_device_type 'Bruker APEXII area-detector'
_diffrn_measurement_method '\f and \w'
_diffrn_radiation_monochromator graphite
_diffrn_radiation_source 'fine-focus sealed tube'
_diffrn_radiation_type MoK\a
_diffrn_radiation_wavelength 0.71073
_diffrn_reflns_av_R_equivalents 0.0508
_diffrn_reflns_av_sigmaI/netI 0.0677
_diffrn_reflns_limit_h_max 6
_diffrn_reflns_limit_h_min -6
_diffrn_reflns_limit_k_max 35
_diffrn_reflns_limit_k_min -35
_diffrn_reflns_limit_l_max 10
_diffrn_reflns_limit_l_min -10
_diffrn_reflns_number 8214
_diffrn_reflns_theta_full 25.00
_diffrn_reflns_theta_max 25.00
_diffrn_reflns_theta_min 2.40
_diffrn_standards_decay_% 0
_diffrn_standards_interval_count 0
_diffrn_standards_interval_time 0
_diffrn_standards_number 0
_exptl_absorpt_coefficient_mu 0.112
_exptl_absorpt_correction_type none
_exptl_crystal_colour colourless
_exptl_crystal_density_diffrn 1.401
_exptl_crystal_density_method 'not measured'
_exptl_crystal_description Needle
_exptl_crystal_F_000 608
_exptl_crystal_size_max 0.335
_exptl_crystal_size_mid 0.134
_exptl_crystal_size_min 0.066
_refine_diff_density_max 0.385
_refine_diff_density_min -0.366
_refine_ls_extinction_method none
_refine_ls_goodness_of_fit_ref 1.019
_refine_ls_hydrogen_treatment constr
_refine_ls_matrix_type full
_refine_ls_number_parameters 166
_refine_ls_number_reflns 2416
_refine_ls_number_restraints 0
_refine_ls_restrained_S_all 1.019
_refine_ls_R_factor_all 0.1540
_refine_ls_R_factor_gt 0.0797
_refine_ls_shift/su_max 0.000
_refine_ls_shift/su_mean 0.000
_refine_ls_structure_factor_coef Fsqd
_refine_ls_weighting_details 'calc w=1/[\s^2^(Fo^2^)+(0.14P)^2^] where P=(Fo^2^+2Fc^2^)/3'
_refine_ls_weighting_scheme calc
_refine_ls_wR_factor_gt 0.2305
_refine_ls_wR_factor_ref 0.2600
_reflns_number_gt 1042
_reflns_number_total 2416
_reflns_threshold_expression I>2\s(I)
_cod_data_source_file xu2472.cif
_cod_data_source_block I
_cod_depositor_comments
;
The following automatic conversions were performed:
'_symmetry_cell_setting' value 'Monoclinic' changed to 'monoclinic'
according to '/home/saulius/struct/CIF-dictionaries/cif_core.dic'
dictionary named 'cif_core.dic' version 2.4.1 from 2010-06-29.

Automatic conversion script
Id: cif_fix_enum 1527 2010-12-29 10:47:43Z saulius 

The following automatic conversions were performed:

'_symmetry_cell_setting' value 'Monoclinic' changed to 'monoclinic'
according to /home/saulius/struct/CIF-dictionaries/cif_core.dic
dictionary named 'cif_core.dic' version 2.4.1 from 2010-06-29.

Automatic conversion script
Id: cif_fix_values 1715 2011-07-08 13:25:40Z adriana 
;
_cod_original_sg_symbol_H-M 'P 21/c'
_cod_database_code 2220953

loop_
_symmetry_equiv_pos_as_xyz
'x, y, z'
'-x, y+1/2, -z+1/2'
'-x, -y, -z'
'x, -y-1/2, z-1/2'

loop_
_atom_site_type_symbol
_atom_site_label
_atom_site_fract_x
_atom_site_fract_y
_atom_site_fract_z
_atom_site_U_iso_or_equiv
_atom_site_adp_type
_atom_site_calc_flag
_atom_site_refinement_flags
_atom_site_occupancy
_atom_site_disorder_assembly
_atom_site_disorder_group
C C10 0.2248(6) 0.40316(12) 0.5643(3) 0.0675(13) Uani d G 1 . .
C C11 -0.0040(7) 0.38153(11) 0.4930(4) 0.0829(15) Uani d G 1 . .
C C12 -0.1631(6) 0.40007(16) 0.3653(4) 0.106(2) Uani d G 1 . .
H H12 -0.3162 0.3856 0.3175 0.127 Uiso calc R 1 . .
C C13 -0.0935(9) 0.44024(17) 0.3089(4) 0.118(2) Uani d G 1 . .
H H13 -0.2000 0.4526 0.2235 0.141 Uiso calc R 1 . .
C C14 0.1352(10) 0.46187(12) 0.3803(5) 0.119(2) Uani d G 1 . .
H H14 0.1818 0.4887 0.3426 0.142 Uiso calc R 1 . .
C C15 0.2944(7) 0.44333(12) 0.5080(5) 0.0938(17) Uani d G 1 . .
H H15 0.4474 0.4578 0.5557 0.113 Uiso calc R 1 . .
C C3 0.1504(7) 0.31233(9) 0.9537(4) 0.0677(13) Uani d G 1 . .
C C4 0.3952(7) 0.29896(13) 1.0354(4) 0.0867(16) Uani d G 1 . .
C C5 0.4847(6) 0.25614(15) 1.0185(5) 0.108(2) Uani d G 1 . .
H H5 0.6484 0.2472 1.0732 0.130 Uiso calc R 1 . .
C C6 0.3294(9) 0.22670(10) 0.9199(5) 0.1050(19) Uani d G 1 . .
H H6 0.3893 0.1980 0.9086 0.126 Uiso calc R 1 . .
C C7 0.0846(9) 0.24007(11) 0.8383(5) 0.113(2) Uani d G 1 . .
H H7 -0.0192 0.2204 0.7723 0.135 Uiso calc R 1 . .
C C8 -0.0049(6) 0.28289(12) 0.8552(4) 0.0964(18) Uani d G 1 . .
H H8 -0.1686 0.2918 0.8005 0.116 Uiso calc R 1 . .
C C1 0.3969(8) 0.43961(14) 0.9001(5) 0.0581(11) Uani d . 1 . .
C C2 0.0492(10) 0.35829(16) 0.9702(6) 0.0767(14) Uani d . 1 . .
H H2A -0.1322 0.3564 0.9812 0.092 Uiso calc R 1 . .
H H2B 0.1512 0.3716 1.0615 0.092 Uiso calc R 1 . .
C C9 0.3958(9) 0.38360(15) 0.7028(5) 0.0675(13) Uani d . 1 . .
H H9A 0.3850 0.3515 0.6953 0.081 Uiso calc R 1 . .
H H9B 0.5769 0.3919 0.7050 0.081 Uiso calc R 1 . .
F F1 0.5413(8) 0.32477(14) 1.1264(5) 0.1447(16) Uani d . 1 . .
F F2 -0.0789(8) 0.34425(11) 0.5430(4) 0.1243(13) Uani d . 1 . .
N N1 0.3293(6) 0.39708(11) 0.8446(4) 0.0594(10) Uani d . 1 . .
N N2 0.2206(7) 0.46056(11) 0.9610(4) 0.0693(11) Uani d . 1 . .
H H2C 0.2563 0.4863 1.0015 0.083 Uiso calc R 1 . .
H H2D 0.0704 0.4485 0.9601 0.083 Uiso calc R 1 . .
O O1 0.0624(5) 0.38636(9) 0.8448(3) 0.0635(9) Uani d . 1 . .
O O2 0.6157(6) 0.45452(10) 0.8966(4) 0.0719(10) Uani d . 1 . .

loop_
_atom_site_aniso_label
_atom_site_aniso_U_11
_atom_site_aniso_U_22
_atom_site_aniso_U_33
_atom_site_aniso_U_12
_atom_site_aniso_U_13
_atom_site_aniso_U_23
C10 0.062(3) 0.080(3) 0.062(3) 0.000(3) 0.018(2) -0.019(2)
C11 0.080(4) 0.097(4) 0.071(4) -0.010(3) 0.014(3) -0.025(3)
C12 0.095(4) 0.139(6) 0.080(4) -0.020(4) 0.008(4) -0.029(4)
C13 0.132(6) 0.145(6) 0.070(4) 0.005(5) 0.006(4) 0.003(4)
C14 0.141(6) 0.123(5) 0.084(5) -0.021(5) 0.006(4) 0.016(4)
C15 0.092(4) 0.111(4) 0.080(4) -0.015(3) 0.020(3) -0.001(3)
C3 0.071(3) 0.072(3) 0.064(3) -0.015(3) 0.021(3) 0.002(2)
C4 0.084(4) 0.091(4) 0.077(4) -0.011(3) -0.003(3) 0.006(3)
C5 0.106(5) 0.111(5) 0.102(5) 0.010(4) 0.007(4) 0.036(4)
C6 0.127(5) 0.083(4) 0.108(5) 0.007(4) 0.031(4) 0.016(4)
C7 0.106(5) 0.097(5) 0.121(5) 0.000(4) -0.009(4) -0.008(4)
C8 0.108(4) 0.067(4) 0.104(4) -0.001(3) 0.000(3) -0.011(3)
C1 0.050(3) 0.064(3) 0.059(3) 0.004(2) 0.008(2) -0.006(2)
C2 0.075(3) 0.082(3) 0.076(3) -0.015(3) 0.023(3) -0.006(3)
C9 0.056(3) 0.070(3) 0.080(3) 0.004(2) 0.022(2) -0.021(2)
F1 0.140(3) 0.135(3) 0.133(3) -0.026(3) -0.031(2) -0.013(2)
F2 0.134(3) 0.105(3) 0.129(3) -0.038(2) 0.016(2) -0.019(2)
N1 0.049(2) 0.061(2) 0.069(2) -0.0016(16) 0.0145(17) -0.0087(18)
N2 0.054(2) 0.063(2) 0.096(3) -0.0041(18) 0.027(2) -0.018(2)
O1 0.0480(17) 0.0676(19) 0.077(2) -0.0041(14) 0.0176(15) -0.0076(15)
O2 0.0490(18) 0.074(2) 0.095(2) -0.0078(16) 0.0216(16) -0.0186(16)

loop_
_atom_type_symbol
_atom_type_description
_atom_type_scat_dispersion_real
_atom_type_scat_dispersion_imag
_atom_type_scat_source
C C 0.0033 0.0016 'International Tables Vol C Tables 4.2.6.8 and 6.1.1.4'
H H 0.0000 0.0000 'International Tables Vol C Tables 4.2.6.8 and 6.1.1.4'
N N 0.0061 0.0033 'International Tables Vol C Tables 4.2.6.8 and 6.1.1.4'
O O 0.0106 0.0060 'International Tables Vol C Tables 4.2.6.8 and 6.1.1.4'
F F 0.0171 0.0103 'International Tables Vol C Tables 4.2.6.8 and 6.1.1.4'

loop_
_geom_angle_atom_site_label_1
_geom_angle_atom_site_label_2
_geom_angle_atom_site_label_3
_geom_angle_site_symmetry_1
_geom_angle_site_symmetry_3
_geom_angle
_geom_angle_publ_flag
C11 C10 C15 . . 120.0 ?
C11 C10 C9 . . 120.3(3) ?
C15 C10 C9 . . 119.7(3) ?
F2 C11 C12 . . 117.9(3) ?
F2 C11 C10 . . 122.1(3) ?
C12 C11 C10 . . 120.0 ?
C11 C12 C13 . . 120.0 ?
C11 C12 H12 . . 120.0 ?
C13 C12 H12 . . 120.0 ?
C14 C13 C12 . . 120.0 ?
C14 C13 H13 . . 120.0 ?
C12 C13 H13 . . 120.0 ?
C13 C14 C15 . . 120.0 ?
C13 C14 H14 . . 120.0 ?
C15 C14 H14 . . 120.0 ?
C14 C15 C10 . . 120.0 ?
C14 C15 H15 . . 120.0 ?
C10 C15 H15 . . 120.0 ?
C4 C3 C8 . . 120.0 ?
C4 C3 C2 . . 121.0(3) ?
C8 C3 C2 . . 119.0(3) ?
F1 C4 C5 . . 118.2(4) ?
F1 C4 C3 . . 121.8(4) ?
C5 C4 C3 . . 120.0 ?
C4 C5 C6 . . 120.0 ?
C4 C5 H5 . . 120.0 ?
C6 C5 H5 . . 120.0 ?
C7 C6 C5 . . 120.0 ?
C7 C6 H6 . . 120.0 ?
C5 C6 H6 . . 120.0 ?
C6 C7 C8 . . 120.0 ?
C6 C7 H7 . . 120.0 ?
C8 C7 H7 . . 120.0 ?
C7 C8 C3 . . 120.0 ?
C7 C8 H8 . . 120.0 ?
C3 C8 H8 . . 120.0 ?
O2 C1 N2 . . 124.2(4) ?
O2 C1 N1 . . 119.4(4) ?
N2 C1 N1 . . 116.4(4) ?
O1 C2 C3 . . 113.0(4) ?
O1 C2 H2A . . 109.0 ?
C3 C2 H2A . . 109.0 ?
O1 C2 H2B . . 109.0 ?
C3 C2 H2B . . 109.0 ?
H2A C2 H2B . . 107.8 ?
N1 C9 C10 . . 114.9(3) ?
N1 C9 H9A . . 108.6 ?
C10 C9 H9A . . 108.6 ?
N1 C9 H9B . . 108.6 ?
C10 C9 H9B . . 108.6 ?
H9A C9 H9B . . 107.5 ?
C1 N1 O1 . . 112.3(3) ?
C1 N1 C9 . . 119.0(4) ?
O1 N1 C9 . . 110.4(3) ?
C1 N2 H2C . . 120.0 ?
C1 N2 H2D . . 120.0 ?
H2C N2 H2D . . 120.0 ?
N1 O1 C2 . . 110.1(3) ?

loop_
_geom_bond_atom_site_label_1
_geom_bond_atom_site_label_2
_geom_bond_site_symmetry_2
_geom_bond_distance
_geom_bond_publ_flag
C10 C11 . 1.3900 ?
C10 C15 . 1.3900 ?
C10 C9 . 1.497(6) ?
C11 F2 . 1.301(4) ?
C11 C12 . 1.3900 ?
C12 C13 . 1.3900 ?
C12 H12 . 0.9300 ?
C13 C14 . 1.3900 ?
C13 H13 . 0.9300 ?
C14 C15 . 1.3900 ?
C14 H14 . 0.9300 ?
C15 H15 . 0.9300 ?
C3 C4 . 1.3900 ?
C3 C8 . 1.3900 ?
C3 C2 . 1.499(6) ?
C4 F1 . 1.264(4) ?
C4 C5 . 1.3900 ?
C5 C6 . 1.3900 ?
C5 H5 . 0.9300 ?
C6 C7 . 1.3900 ?
C6 H6 . 0.9300 ?
C7 C8 . 1.3900 ?
C7 H7 . 0.9300 ?
C8 H8 . 0.9300 ?
C1 O2 . 1.229(5) ?
C1 N2 . 1.324(5) ?
C1 N1 . 1.394(5) ?
C2 O1 . 1.429(6) ?
C2 H2A . 0.9700 ?
C2 H2B . 0.9700 ?
C9 N1 . 1.457(6) ?
C9 H9A . 0.9700 ?
C9 H9B . 0.9700 ?
N1 O1 . 1.424(4) ?
N2 H2C . 0.8600 ?
N2 H2D . 0.8600 ?

loop_
_geom_hbond_atom_site_label_D
_geom_hbond_atom_site_label_H
_geom_hbond_atom_site_label_A
_geom_hbond_site_symmetry_A
_geom_hbond_distance_DH
_geom_hbond_distance_HA
_geom_hbond_distance_DA
_geom_hbond_angle_DHA
N2 H2C O2 3_667 0.86 2.05 2.910(5) 174
N2 H2D O2 1_455 0.86 2.32 3.079(5) 148

loop_
_cod_related_entry_id
_cod_related_entry_database
_cod_related_entry_code
1 ChemSpider 24741542
